data_4316405
loop_
_publ_author_name
'Hua He'
'Ryan Stearrett'
'Edmund R. Nowak'
'Svilen Bobev'

_publ_section_title
;
 BaGa2Pn2 (Pn= P, As): New Semiconducting Phosphides and Arsenides with
 Layered Structures
;
_journal_name_full 'Inorganic Chemistry'
_journal_page_first 7935
_journal_page_last 7940
_journal_paper_doi 10.1021/ic100940b
_journal_volume 49
_journal_year 2010
_chemical_formula_moiety 'As2 Ga2, Ba'
_chemical_formula_sum 'As2 Ba Ga2'
_chemical_formula_weight 426.62
_chemical_name_systematic
; 
 ? 
;
_space_group_IT_number 14
_symmetry_cell_setting monoclinic
_symmetry_space_group_name_Hall '-P 2ybc'
_symmetry_space_group_name_H-M 'P 1 21/c 1'
_atom_sites_solution_primary direct
_atom_sites_solution_secondary difmap
_audit_creation_method SHELXL-97
_cell_angle_alpha 90.00
_cell_angle_beta 115.381(8)
_cell_angle_gamma 90.00
_cell_formula_units_Z 4
_cell_length_a 7.495(5)
_cell_length_b 9.901(6)
_cell_length_c 7.643(5)
_cell_measurement_reflns_used 1272
_cell_measurement_temperature 200(2)
_cell_measurement_theta_max 28.31
_cell_measurement_theta_min 3.01
_cell_volume 512.4(6)
_computing_cell_refinement 'Bruker SMART'
_computing_data_collection 'Bruker SMART'
_computing_data_reduction 'Bruker SAINT'
_computing_molecular_graphics 'Bruker SHELXTL'
_computing_publication_material 'Bruker SHELXTL'
_computing_structure_refinement 'SHELXL-97 (Sheldrick, 1997)'
_computing_structure_solution 'SHELXS-97 (Sheldrick, 1990)'
_diffrn_ambient_temperature 200(2)
_diffrn_measured_fraction_theta_full 1.000
_diffrn_measured_fraction_theta_max 1.000
_diffrn_measurement_device_type 'CCD area detector'
_diffrn_measurement_method 'phi and omega scans'
_diffrn_radiation_monochromator graphite
_diffrn_radiation_source 'fine-focus sealed tube'
_diffrn_radiation_type MoK\a
_diffrn_radiation_wavelength 0.71073
_diffrn_reflns_av_R_equivalents 0.0479
_diffrn_reflns_av_sigmaI/netI 0.0348
_diffrn_reflns_limit_h_max 9
_diffrn_reflns_limit_h_min -9
_diffrn_reflns_limit_k_max 13
_diffrn_reflns_limit_k_min -13
_diffrn_reflns_limit_l_max 10
_diffrn_reflns_limit_l_min -10
_diffrn_reflns_number 6822
_diffrn_reflns_theta_full 28.31
_diffrn_reflns_theta_max 28.31
_diffrn_reflns_theta_min 3.01
_exptl_absorpt_coefficient_mu 30.668
_exptl_absorpt_correction_T_max 0.509
_exptl_absorpt_correction_T_min 0.356
_exptl_absorpt_correction_type multi-scan
_exptl_absorpt_process_details
; 
SADABS (Sheldrick, 2003) 
;
_exptl_crystal_colour black
_exptl_crystal_density_diffrn 5.530
_exptl_crystal_density_method 'not measured'
_exptl_crystal_description bar
_exptl_crystal_F_000 736
_exptl_crystal_size_max 0.035
_exptl_crystal_size_mid 0.03
_exptl_crystal_size_min 0.022
_refine_diff_density_max 1.056
_refine_diff_density_min -1.084
_refine_diff_density_rms 0.234
_refine_ls_extinction_method none
_refine_ls_goodness_of_fit_ref 0.982
_refine_ls_matrix_type full
_refine_ls_number_parameters 46
_refine_ls_number_reflns 1272
_refine_ls_number_restraints 0
_refine_ls_restrained_S_all 0.982
_refine_ls_R_factor_all 0.0309
_refine_ls_R_factor_gt 0.0230
_refine_ls_shift/su_max 0.005
_refine_ls_shift/su_mean 0.001
_refine_ls_structure_factor_coef Fsqd
_refine_ls_weighting_details 'calc w=1/[\s^2^(Fo^2^)+(0.0148P)^2^+0.0000P] where P=(Fo^2^+2Fc^2^)/3'
_refine_ls_weighting_scheme calc
_refine_ls_wR_factor_gt 0.0401
_refine_ls_wR_factor_ref 0.0421
_reflns_number_gt 1079
_reflns_number_total 1272
_reflns_threshold_expression >2sigma(I)
_cod_data_source_file ic100940b_si_002_2.cif
_cod_data_source_block II
_cod_original_cell_volume 512.5(6)
_cod_original_sg_symbol_H-M 'P 21/c'
_cod_database_code 4316405

loop_
_symmetry_equiv_pos_as_xyz
'x, y, z'
'-x, y+1/2, -z+1/2'
'-x, -y, -z'
'x, -y-1/2, z-1/2'

loop_
_atom_site_label
_atom_site_type_symbol
_atom_site_fract_x
_atom_site_fract_y
_atom_site_fract_z
_atom_site_U_iso_or_equiv
_atom_site_adp_type
_atom_site_occupancy
_atom_site_symmetry_multiplicity
_atom_site_calc_flag
_atom_site_refinement_flags
_atom_site_disorder_assembly
_atom_site_disorder_group
Ba1 Ba 0.41449(5) 0.39946(3) 0.22044(4) 0.01276(9) Uani 1 1 d . . .
Ga1 Ga 0.05604(8) 0.71022(5) 0.12969(8) 0.01100(13) Uani 1 1 d . . .
Ga2 Ga 0.06196(8) 0.01341(6) 0.24053(8) 0.01122(13) Uani 1 1 d . . .
As1 As 0.21283(8) 0.11116(5) 0.03135(8) 0.01095(12) Uani 1 1 d . . .
As2 As 0.73302(8) 0.31913(5) 0.04844(8) 0.01063(12) Uani 1 1 d . . .

loop_
_atom_site_aniso_label
_atom_site_aniso_U_11
_atom_site_aniso_U_22
_atom_site_aniso_U_33
_atom_site_aniso_U_23
_atom_site_aniso_U_13
_atom_site_aniso_U_12
Ba1 0.01370(17) 0.01210(16) 0.01227(16) 0.00003(12) 0.00536(13) -0.00114(13)
Ga1 0.0125(3) 0.0102(3) 0.0105(3) 0.0004(2) 0.0051(2) 0.0002(2)
Ga2 0.0126(3) 0.0103(3) 0.0110(3) -0.0005(2) 0.0052(2) 0.0001(2)
As1 0.0109(3) 0.0099(3) 0.0119(3) 0.0004(2) 0.0048(2) -0.0003(2)
As2 0.0113(3) 0.0105(3) 0.0099(3) -0.0005(2) 0.0045(2) 0.0002(2)

loop_
_atom_type_symbol
_atom_type_description
_atom_type_scat_dispersion_real
_atom_type_scat_dispersion_imag
_atom_type_scat_source
Ga Ga 0.2307 1.6083 'International Tables Vol C Tables 4.2.6.8 and 6.1.1.4'
As As 0.0499 2.0058 'International Tables Vol C Tables 4.2.6.8 and 6.1.1.4'
Ba Ba -0.3244 2.2819 'International Tables Vol C Tables 4.2.6.8 and 6.1.1.4'

loop_
_geom_angle_atom_site_label_1
_geom_angle_atom_site_label_2
_geom_angle_atom_site_label_3
_geom_angle
_geom_angle_site_symmetry_1
_geom_angle_site_symmetry_3
_geom_angle_publ_flag
As1 Ba1 As2 83.62(3) . . ?
As1 Ba1 As1 91.31(3) . 4_566 ?
As2 Ba1 As1 155.846(19) . 4_566 ?
As1 Ba1 As1 155.842(16) . 2_655 ?
As2 Ba1 As1 78.78(5) . 2_655 ?
As1 Ba1 As1 98.00(4) 4_566 2_655 ?
As1 Ba1 As2 119.12(4) . 3_665 ?
As2 Ba1 As2 93.51(3) . 3_665 ?
As1 Ba1 As2 109.45(3) 4_566 3_665 ?
As1 Ba1 As2 78.66(4) 2_655 3_665 ?
As1 Ba1 As2 79.34(4) . 4_566 ?
As2 Ba1 As2 74.88(4) . 4_566 ?
As1 Ba1 As2 80.98(4) 4_566 4_566 ?
As1 Ba1 As2 80.17(4) 2_655 4_566 ?
As2 Ba1 As2 157.497(18) 3_665 4_566 ?
As1 Ba1 Ga1 43.872(15) . 3_565 ?
As2 Ba1 Ga1 106.34(5) . 3_565 ?
As1 Ba1 Ga1 85.42(5) 4_566 3_565 ?
As1 Ba1 Ga1 158.698(19) 2_655 3_565 ?
As2 Ba1 Ga1 80.38(3) 3_665 3_565 ?
As2 Ba1 Ga1 121.10(4) 4_566 3_565 ?
As1 Ba1 Ga2 76.07(3) . 4_565 ?
As2 Ba1 Ga2 89.55(5) . 4_565 ?
As1 Ba1 Ga2 112.19(5) 4_566 4_565 ?
As1 Ba1 Ga2 119.85(3) 2_655 4_565 ?
As2 Ba1 Ga2 43.053(18) 3_665 4_565 ?
As2 Ba1 Ga2 152.182(19) 4_566 4_565 ?
Ga1 Ba1 Ga2 41.16(2) 3_565 4_565 ?
As1 Ba1 Ga2 91.24(4) . 2 ?
As2 Ba1 Ga2 162.651(19) . 2 ?
As1 Ba1 Ga2 40.278(19) 4_566 2 ?
As1 Ba1 Ga2 110.23(4) 2_655 2 ?
As2 Ba1 Ga2 74.51(2) 3_665 2 ?
As2 Ba1 Ga2 120.52(3) 4_566 2 ?
Ga1 Ba1 Ga2 59.90(4) 3_565 2 ?
Ga2 Ba1 Ga2 73.12(4) 4_565 2 ?
As1 Ba1 Ba1 135.745(17) . 3_666 ?
As2 Ba1 Ba1 122.87(3) . 3_666 ?
As1 Ba1 Ba1 49.34(3) 4_566 3_666 ?
As1 Ba1 Ba1 48.659(18) 2_655 3_666 ?
As2 Ba1 Ba1 95.85(5) 3_665 3_666 ?
As2 Ba1 Ba1 75.54(4) 4_566 3_666 ?
Ga1 Ba1 Ba1 130.79(3) 3_565 3_666 ?
Ga2 Ba1 Ba1 131.88(4) 4_565 3_666 ?
Ga2 Ba1 Ba1 71.73(2) 2 3_666 ?
As1 Ba1 Ba1 106.20(4) . 3_665 ?
As2 Ba1 Ba1 47.46(3) . 3_665 ?
As1 Ba1 Ba1 154.69(2) 4_566 3_665 ?
As1 Ba1 Ba1 73.41(4) 2_655 3_665 ?
As2 Ba1 Ba1 46.05(2) 3_665 3_665 ?
As2 Ba1 Ba1 119.60(4) 4_566 3_665 ?
Ga1 Ba1 Ba1 94.56(5) 3_565 3_665 ?
Ga2 Ba1 Ba1 56.97(4) 4_565 3_665 ?
Ga2 Ba1 Ba1 119.42(3) 2 3_665 ?
Ba1 Ba1 Ba1 117.82(4) 3_666 3_665 ?
As1 Ba1 Ba1 43.21(2) . 4_565 ?
As2 Ba1 Ba1 44.58(2) . 4_565 ?
As1 Ba1 Ba1 134.49(3) 4_566 4_565 ?
As1 Ba1 Ba1 123.20(3) 2_655 4_565 ?
As2 Ba1 Ba1 97.81(5) 3_665 4_565 ?
As2 Ba1 Ba1 87.43(5) 4_566 4_565 ?
Ga1 Ba1 Ba1 63.57(3) 3_565 4_565 ?
Ga2 Ba1 Ba1 65.70(4) 4_565 4_565 ?
Ga2 Ba1 Ba1 123.451(14) 2 4_565 ?
Ba1 Ba1 Ba1 161.957(15) 3_666 4_565 ?
Ba1 Ba1 Ba1 65.58(4) 3_665 4_565 ?
As2 Ga1 Ga2 122.35(4) 3_665 2 ?
As2 Ga1 As2 107.54(5) 3_665 2_655 ?
Ga2 Ga1 As2 97.23(5) 2 2_655 ?
As2 Ga1 As1 111.59(5) 3_665 3_565 ?
Ga2 Ga1 As1 112.78(5) 2 3_565 ?
As2 Ga1 As1 102.00(4) 2_655 3_565 ?
As2 Ga1 Ba1 102.03(6) 3_665 3_565 ?
Ga2 Ga1 Ba1 69.97(4) 2 3_565 ?
As2 Ga1 Ba1 150.08(3) 2_655 3_565 ?
As1 Ga1 Ba1 61.87(4) 3_565 3_565 ?
Ga1 Ga2 As1 106.43(5) 2_545 . ?
Ga1 Ga2 As1 113.68(5) 2_545 3 ?
As1 Ga2 As1 95.45(5) . 3 ?
Ga1 Ga2 As2 123.53(5) 2_545 2_645 ?
As1 Ga2 As2 112.23(5) . 2_645 ?
As1 Ga2 As2 102.05(5) 3 2_645 ?
Ga1 Ga2 Ba1 68.87(4) 2_545 4_566 ?
As1 Ga2 Ba1 102.87(5) . 4_566 ?
As1 Ga2 Ba1 159.99(3) 3 4_566 ?
As2 Ga2 Ba1 63.64(4) 2_645 4_566 ?
Ga1 Ga2 Ba1 72.76(4) 2_545 2_545 ?
As1 Ga2 Ba1 147.27(3) . 2_545 ?
As1 Ga2 Ba1 57.95(4) 3 2_545 ?
As2 Ga2 Ba1 93.26(4) 2_645 2_545 ?
Ba1 Ga2 Ba1 106.88(4) 4_566 2_545 ?
Ga2 As1 Ga2 84.56(5) . 3 ?
Ga2 As1 Ga1 95.49(5) . 3_565 ?
Ga2 As1 Ga1 75.33(5) 3 3_565 ?
Ga2 As1 Ba1 107.71(4) . . ?
Ga2 As1 Ba1 148.09(2) 3 . ?
Ga1 As1 Ba1 74.26(5) 3_565 . ?
Ga2 As1 Ba1 155.48(3) . 4_565 ?
Ga2 As1 Ba1 81.77(5) 3 4_565 ?
Ga1 As1 Ba1 100.57(4) 3_565 4_565 ?
Ba1 As1 Ba1 94.48(3) . 4_565 ?
Ga2 As1 Ba1 83.81(5) . 2_645 ?
Ga2 As1 Ba1 110.30(5) 3 2_645 ?
Ga1 As1 Ba1 174.19(2) 3_565 2_645 ?
Ba1 As1 Ba1 100.42(4) . 2_645 ?
Ba1 As1 Ba1 82.00(4) 4_565 2_645 ?
Ga1 As2 Ga1 101.67(5) 3_665 2_645 ?
Ga1 As2 Ga2 94.67(5) 3_665 2_655 ?
Ga1 As2 Ga2 75.57(5) 2_645 2_655 ?
Ga1 As2 Ba1 169.44(3) 3_665 . ?
Ga1 As2 Ba1 88.42(5) 2_645 . ?
Ga2 As2 Ba1 84.75(4) 2_655 . ?
Ga1 As2 Ba1 83.26(4) 3_665 3_665 ?
Ga1 As2 Ba1 148.79(2) 2_645 3_665 ?
Ga2 As2 Ba1 73.31(5) 2_655 3_665 ?
Ba1 As2 Ba1 86.49(3) . 3_665 ?
Ga1 As2 Ba1 86.14(5) 3_665 4_565 ?
Ga1 As2 Ba1 113.28(4) 2_645 4_565 ?
Ga2 As2 Ba1 170.79(2) 2_655 4_565 ?
Ba1 As2 Ba1 92.77(5) . 4_565 ?
Ba1 As2 Ba1 97.71(4) 3_665 4_565 ?

loop_
_geom_bond_atom_site_label_1
_geom_bond_atom_site_label_2
_geom_bond_distance
_geom_bond_site_symmetry_2
_geom_bond_publ_flag
Ba1 As1 3.2633(17) . ?
Ba1 As2 3.2788(16) . ?
Ba1 As1 3.3199(17) 4_566 ?
Ba1 As1 3.3545(15) 2_655 ?
Ba1 As2 3.3559(17) 3_665 ?
Ba1 As2 3.3967(14) 4_566 ?
Ba1 Ga1 3.5619(18) 3_565 ?
Ba1 Ga2 3.5877(19) 4_565 ?
Ba1 Ga2 3.876(2) 2 ?
Ga1 As2 2.5065(13) 3_665 ?
Ga1 Ga2 2.5130(13) 2 ?
Ga1 As2 2.5260(14) 2_655 ?
Ga1 As1 2.5647(13) 3_565 ?
Ga1 Ba1 3.5619(17) 3_565 ?
Ga2 Ga1 2.5131(13) 2_545 ?
Ga2 As1 2.5142(13) . ?
Ga2 As1 2.5322(12) 3 ?
Ga2 As2 2.5570(13) 2_645 ?
Ga2 Ba1 3.5877(19) 4_566 ?
Ga2 Ba1 3.876(2) 2_545 ?
As1 Ga2 2.5322(12) 3 ?
As1 Ga1 2.5647(13) 3_565 ?
As1 Ba1 3.3198(17) 4_565 ?
As1 Ba1 3.3544(15) 2_645 ?
As2 Ga1 2.5065(13) 3_665 ?
As2 Ga1 2.5259(14) 2_645 ?
As2 Ga2 2.5570(13) 2_655 ?
As2 Ba1 3.3559(17) 3_665 ?
As2 Ba1 3.3967(14) 4_565 ?
